data_9017630
loop_
_publ_author_name
'Siidra, O. I.'
'Zenko, D. Y.'
'Suknotova, A. N.'
'Krivovichev, S. V.'

_publ_section_title
;
 Crystal structure of a novel synthetic compound, Pb2O(OH)I, and structure
 refinement of iodolaurionite, Pb(OH)I: hydroxo- and oxocentred units in Pb
 minerals and synthetic compounds
;
_journal_name_full 'Mineralogical Magazine'
_journal_page_first 3239
_journal_page_last 3248
_journal_volume 77
_journal_year 2013
_chemical_compound_source Synthetic
_chemical_formula_sum 'H I O2 Pb2'
_space_group_IT_number 12
_space_group_name_Hall '-C 2y'
_space_group_name_H-M_alt 'C 1 2/m 1'
_symmetry_space_group_name_H-M 'C 1 2/m 1'
_cell_angle_alpha 90
_cell_angle_beta 110.64
_cell_angle_gamma 90
_cell_length_a 13.711
_cell_length_b 4.0975
_cell_length_c 9.584
_cell_formula_units_Z 4
_cell_volume 503.877
_database_code_amcsd 0020442
_exptl_crystal_density_diffrn 7.571
_cod_data_source_file inputs/fixed/downloads/18/18537.cif
_cod_data_source_block 18537
_cod_original_formula_sum 'Pb2 O2 H I'
_cod_database_code 9017630
_amcsd_formula_title Pb2O(OH)I

loop_
_space_group_symop_operation_xyz
x,y,z
1/2+x,1/2+y,z
x,-y,z
1/2+x,1/2-y,z
-x,y,-z
1/2-x,1/2+y,-z
-x,-y,-z
1/2-x,1/2-y,-z

loop_
_atom_site_aniso_label
_atom_site_aniso_U_11
_atom_site_aniso_U_22
_atom_site_aniso_U_33
_atom_site_aniso_U_12
_atom_site_aniso_U_13
_atom_site_aniso_U_23
Pb1 0.01340 0.02090 0.02700 0.00000 0.00690 0.00000
Pb2 0.02510 0.02040 0.02400 0.00000 0.00530 0.00000
O1 0.01800 0.02300 0.03700 0.00000 0.00900 0.00000
O2 0.03200 0.02700 0.02500 0.00000 0.01700 0.00000
I 0.02160 0.01940 0.03540 0.00000 0.00730 0.00000

loop_
_atom_site_label
_atom_site_fract_x
_atom_site_fract_y
_atom_site_fract_z
_atom_site_U_iso_or_equiv
Pb1 0.15087 0.50000 0.53986 0.02050
Pb2 0.16367 0.50000 0.14171 0.02410
O1 0.24820 0.50000 0.38800 0.02600
O2 0.23870 0.50000 0.82800 0.02600
H1 0.19070 0.50000 0.88360 0.03900
I -0.00752 0.50000 0.23290 0.02620

loop_
_cod_related_entry_id
_cod_related_entry_database
_cod_related_entry_code
1 AMCSD 0020442
